data_4302507
loop_
_publ_author_name
'Fabio Marchetti'
'Claudio Pettinari'
'Adele Cerquetella'
'Augusto Cingolani'
'Riccardo Pettinari'
'Magda Monari'
'Riccardo Wanke'
'Maxim L. Kuznetsov'
'Armando J. L. Pombeiro'

_publ_section_title
;
Switching between \k2and \k3Bis(pyrazol-1-yl)acetate Ligands by Tuning
Reaction Conditions: Synthesis, Spectral, Electrochemical, Structural, and
Theoretical Studies on Arene-Ru(II) Derivatives of Bis(azol-1-yl)acetate
Ligands
;
_journal_name_full 'Inorganic Chemistry'
_journal_page_first 6096
_journal_page_last 6108
_journal_paper_doi 10.1021/ic900463b
_journal_volume 48
_journal_year 2009
_chemical_formula_sum 'C18 H21 F6 N4 O2 P Ru'
_chemical_formula_weight 571.43
_chemical_name_systematic
; 
 ? 
;
_space_group_IT_number 14
_symmetry_cell_setting monoclinic
_symmetry_space_group_name_Hall '-P 2yn'
_symmetry_space_group_name_H-M 'P 1 21/n 1'
_atom_sites_solution_hydrogens geom
_atom_sites_solution_primary direct
_atom_sites_solution_secondary difmap
_audit_creation_method SHELXL-97
_cell_angle_alpha 90.00
_cell_angle_beta 90.5270(10)
_cell_angle_gamma 90.00
_cell_formula_units_Z 4
_cell_length_a 10.2845(5)
_cell_length_b 12.6113(6)
_cell_length_c 16.5250(8)
_cell_measurement_temperature 296(2)
_cell_volume 2143.22(18)
_computing_cell_refinement 'Bruker SMART'
_computing_data_collection 'Bruker SMART'
_computing_data_reduction 'Bruker SAINT+'
_computing_molecular_graphics 'SCHAKAL-99 (Keller, 1999)'
_computing_publication_material 'SHELXL-97 (Sheldrick, 1997)'
_computing_structure_refinement 'SHELXL-97 (Sheldrick, 1997)'
_computing_structure_solution 'SIR-97 (Giacovazzo, 1997)'
_diffrn_ambient_temperature 296(2)
_diffrn_measured_fraction_theta_full 0.997
_diffrn_measured_fraction_theta_max 0.997
_diffrn_measurement_device_type 'Bruker SMART APEX II area detector'
_diffrn_measurement_method 'phi and omega scans'
_diffrn_radiation_monochromator graphite
_diffrn_radiation_source 'fine-focus sealed tube'
_diffrn_radiation_type MoK\a
_diffrn_radiation_wavelength 0.71073
_diffrn_reflns_av_R_equivalents 0.0214
_diffrn_reflns_av_sigmaI/netI 0.0202
_diffrn_reflns_limit_h_max 12
_diffrn_reflns_limit_h_min -13
_diffrn_reflns_limit_k_max 16
_diffrn_reflns_limit_k_min -16
_diffrn_reflns_limit_l_max 20
_diffrn_reflns_limit_l_min -21
_diffrn_reflns_number 17492
_diffrn_reflns_theta_full 27.00
_diffrn_reflns_theta_max 27.00
_diffrn_reflns_theta_min 2.03
_exptl_absorpt_coefficient_mu 0.881
_exptl_absorpt_correction_T_max 0.916
_exptl_absorpt_correction_T_min 0.763
_exptl_absorpt_correction_type empirical
_exptl_absorpt_process_details SADABS
_exptl_crystal_colour red-orange
_exptl_crystal_density_diffrn 1.771
_exptl_crystal_density_method 'not measured'
_exptl_crystal_description platelet
_exptl_crystal_F_000 1144
_exptl_crystal_size_max 0.30
_exptl_crystal_size_mid 0.25
_exptl_crystal_size_min 0.10
_refine_diff_density_max 0.999
_refine_diff_density_min -0.764
_refine_diff_density_rms 0.077
_refine_ls_extinction_method none
_refine_ls_goodness_of_fit_ref 1.041
_refine_ls_hydrogen_treatment constr
_refine_ls_matrix_type full
_refine_ls_number_parameters 335
_refine_ls_number_reflns 4667
_refine_ls_number_restraints 0
_refine_ls_restrained_S_all 1.041
_refine_ls_R_factor_all 0.0458
_refine_ls_R_factor_gt 0.0377
_refine_ls_shift/su_max 0.001
_refine_ls_shift/su_mean 0.001
_refine_ls_structure_factor_coef Fsqd
_refine_ls_weighting_details 'calc w=1/[\s^2^(Fo^2^)+(0.0629P)^2^+1.6586P] where P=(Fo^2^+2Fc^2^)/3'
_refine_ls_weighting_scheme calc
_refine_ls_wR_factor_gt 0.1027
_refine_ls_wR_factor_ref 0.1079
_reflns_number_gt 3862
_reflns_number_total 4667
_reflns_threshold_expression >2sigma(I)
_cod_data_source_file ic900463b_si_002.cif
_cod_data_source_block compd10
_cod_depositor_comments
;
The following automatic conversions were performed:
'_symmetry_cell_setting' value 'Monoclinic' changed to 'monoclinic'
according to '/home/saulius/struct/CIF-dictionaries/cif_core.dic'
dictionary named 'cif_core.dic' version 2.4.1 from 2010-06-29.

Automatic conversion script
Id: cif_fix_enum 1527 2010-12-29 10:47:43Z saulius 
;
_cod_database_code 4302507

loop_
_symmetry_equiv_pos_as_xyz
'x, y, z'
'-x+1/2, y+1/2, -z+1/2'
'-x, -y, -z'
'x-1/2, -y-1/2, z-1/2'

loop_
_atom_site_label
_atom_site_type_symbol
_atom_site_fract_x
_atom_site_fract_y
_atom_site_fract_z
_atom_site_U_iso_or_equiv
_atom_site_adp_type
_atom_site_occupancy
_atom_site_symmetry_multiplicity
_atom_site_calc_flag
_atom_site_refinement_flags
_atom_site_disorder_assembly
_atom_site_disorder_group
Ru1 Ru 0.12831(2) 0.05625(2) 0.163802(14) 0.04143(10) Uani 1 1 d . . .
N3 N 0.3202(3) 0.0657(2) 0.20742(16) 0.0463(6) Uani 1 1 d . . .
N1 N 0.1730(2) 0.1995(2) 0.10602(16) 0.0464(6) Uani 1 1 d . . .
N4 N 0.4161(2) 0.0948(2) 0.15603(16) 0.0465(6) Uani 1 1 d . . .
N2 N 0.2939(2) 0.2141(2) 0.07525(16) 0.0470(6) Uani 1 1 d . . .
C8 C 0.3158(3) 0.0324(3) 0.0273(2) 0.0477(7) Uani 1 1 d . . .
C3 C 0.3039(4) 0.3105(3) 0.0402(2) 0.0561(8) Uani 1 1 d . . .
H3 H 0.3770 0.3383 0.0151 0.067 Uiso 1 1 calc R . .
C6 C 0.3806(4) 0.0428(3) 0.2767(2) 0.0588(9) Uani 1 1 d . . .
H6 H 0.3394 0.0210 0.3237 0.071 Uiso 1 1 calc R . .
C7 C 0.3820(3) 0.1246(3) 0.07363(18) 0.0458(7) Uani 1 1 d . . .
H7 H 0.4612 0.1452 0.0451 0.055 Uiso 1 1 calc R . .
C4 C 0.5333(3) 0.0887(3) 0.1918(2) 0.0596(9) Uani 1 1 d . . .
H4 H 0.6129 0.1040 0.1681 0.072 Uiso 1 1 calc R . .
C1 C 0.1093(3) 0.2884(3) 0.0901(2) 0.0554(8) Uani 1 1 d . . .
H1 H 0.0238 0.3017 0.1048 0.066 Uiso 1 1 calc R . .
C2 C 0.1873(4) 0.3590(3) 0.0484(2) 0.0643(9) Uani 1 1 d . . .
H2 H 0.1642 0.4261 0.0298 0.077 Uiso 1 1 calc R . .
C14 C 0.0594(5) -0.0711(4) 0.2401(3) 0.0788(14) Uani 1 1 d . . .
H14 H 0.1052 -0.1268 0.2637 0.095 Uiso 1 1 calc R . .
C12 C -0.0197(4) 0.1133(4) 0.2492(3) 0.0757(12) Uani 1 1 d . . .
C13 C 0.0476(4) 0.0267(5) 0.2818(2) 0.0847(15) Uani 1 1 d . . .
H13 H 0.0861 0.0334 0.3326 0.102 Uiso 1 1 calc R . .
C5 C 0.5140(4) 0.0559(3) 0.2690(3) 0.0674(11) Uani 1 1 d . . .
H5 H 0.5773 0.0446 0.3087 0.081 Uiso 1 1 calc R . .
C9 C 0.0029(4) -0.0842(3) 0.1642(3) 0.0695(11) Uani 1 1 d . . .
C10 C -0.0666(3) 0.0028(4) 0.1316(2) 0.0645(10) Uani 1 1 d . . .
H10 H -0.1069 -0.0038 0.0813 0.077 Uiso 1 1 calc R . .
C11 C -0.0758(3) 0.0974(4) 0.1730(3) 0.0698(11) Uani 1 1 d . . .
H11 H -0.1214 0.1531 0.1491 0.084 Uiso 1 1 calc R . .
C15 C 0.0230(7) -0.1831(4) 0.1156(4) 0.125(3) Uani 1 1 d . . .
H15A H 0.1143 -0.1983 0.1126 0.188 Uiso 1 1 calc R . .
H15B H -0.0116 -0.1732 0.0620 0.188 Uiso 1 1 calc R . .
H15C H -0.0208 -0.2413 0.1412 0.188 Uiso 1 1 calc R . .
O1 O 0.2163(2) -0.0082(2) 0.06129(14) 0.0532(5) Uani 1 1 d . . .
O2 O 0.3582(2) 0.0088(2) -0.03865(15) 0.0655(7) Uani 1 1 d . . .
C17 C -0.1603(6) 0.2359(5) 0.3251(3) 0.1083(19) Uani 1 1 d . . .
H17A H -0.1772 0.1871 0.3684 0.162 Uiso 1 1 calc R . .
H17B H -0.2238 0.2261 0.2829 0.162 Uiso 1 1 calc R . .
H17C H -0.1653 0.3072 0.3452 0.162 Uiso 1 1 calc R . .
C16 C -0.0314(7) 0.2166(7) 0.2934(6) 0.196(5) Uani 1 1 d . . .
H16 H -0.0424 0.2605 0.2449 0.235 Uiso 1 1 calc R . .
C18 C 0.0847(7) 0.2678(5) 0.3216(4) 0.1112(19) Uani 1 1 d . . .
H18A H 0.1400 0.2825 0.2765 0.167 Uiso 1 1 calc R . .
H18B H 0.1294 0.2222 0.3591 0.167 Uiso 1 1 calc R . .
H18C H 0.0625 0.3330 0.3481 0.167 Uiso 1 1 calc R . .
P1 P 0.29252(9) 0.63171(8) -0.06194(7) 0.0613(2) Uani 1 1 d . . .
F1 F 0.4207(6) 0.6604(6) -0.1115(5) 0.121(3) Uani 0.623(9) 1 d P A 1
F2 F 0.1625(7) 0.6033(7) -0.0248(7) 0.170(5) Uani 0.623(9) 1 d P A 1
F3 F 0.3061(9) 0.5135(4) -0.0929(4) 0.123(3) Uani 0.623(9) 1 d P A 1
F4 F 0.2864(16) 0.7436(5) -0.0368(6) 0.210(7) Uani 0.623(9) 1 d P A 1
F5 F 0.3548(12) 0.5935(7) 0.0137(4) 0.168(4) Uani 0.623(9) 1 d P A 1
F6 F 0.2178(8) 0.6664(9) -0.1391(6) 0.176(5) Uani 0.623(9) 1 d P A 1
F1A F 0.3964(9) 0.5431(6) -0.0597(7) 0.146(6) Uani 0.377(9) 1 d PG A 2
F2A F 0.1917(7) 0.7376(5) -0.0470(6) 0.140(6) Uani 0.377(9) 1 d PG A 2
F3A F 0.1719(9) 0.5614(6) -0.0854(5) 0.133(6) Uani 0.377(9) 1 d PG A 2
F4A F 0.4087(6) 0.7073(6) -0.0244(6) 0.127(5) Uani 0.377(9) 1 d PG A 2
F5A F 0.2497(9) 0.6017(6) 0.0354(3) 0.121(5) Uani 0.377(9) 1 d PG A 2
F6A F 0.3182(12) 0.6582(8) -0.1496(4) 0.184(9) Uani 0.377(9) 1 d PG A 2

loop_
_atom_site_aniso_label
_atom_site_aniso_U_11
_atom_site_aniso_U_22
_atom_site_aniso_U_33
_atom_site_aniso_U_23
_atom_site_aniso_U_13
_atom_site_aniso_U_12
Ru1 0.03383(15) 0.04859(16) 0.04192(16) 0.00522(10) 0.00236(10) -0.00259(9)
N3 0.0389(14) 0.0554(16) 0.0445(14) 0.0055(11) -0.0008(11) 0.0015(11)
N1 0.0377(13) 0.0518(15) 0.0497(14) 0.0090(11) 0.0052(10) 0.0029(11)
N4 0.0329(12) 0.0610(16) 0.0457(14) -0.0014(12) -0.0001(10) 0.0018(11)
N2 0.0396(13) 0.0530(15) 0.0485(14) 0.0061(12) 0.0074(10) -0.0031(11)
C8 0.0370(16) 0.0608(19) 0.0453(17) -0.0026(14) -0.0018(12) 0.0065(13)
C3 0.069(2) 0.0528(19) 0.0467(17) 0.0078(14) 0.0053(15) -0.0117(16)
C6 0.059(2) 0.069(2) 0.0483(19) 0.0075(16) -0.0110(15) 0.0037(16)
C7 0.0347(14) 0.0577(18) 0.0450(16) 0.0010(13) 0.0045(12) -0.0017(13)
C4 0.0369(17) 0.075(2) 0.067(2) -0.0154(19) -0.0085(15) 0.0071(16)
C1 0.0534(19) 0.0557(19) 0.0571(19) 0.0066(15) 0.0009(15) 0.0110(15)
C2 0.082(3) 0.052(2) 0.059(2) 0.0121(16) 0.0020(18) 0.0049(18)
C14 0.067(3) 0.085(3) 0.085(3) 0.044(3) 0.019(2) -0.003(2)
C12 0.044(2) 0.094(3) 0.090(3) -0.025(3) 0.024(2) -0.015(2)
C13 0.060(3) 0.151(5) 0.043(2) 0.003(3) 0.0134(17) -0.033(3)
C5 0.052(2) 0.084(3) 0.065(2) -0.0003(19) -0.0211(18) 0.0089(18)
C9 0.061(2) 0.060(2) 0.088(3) 0.002(2) 0.020(2) -0.0216(18)
C10 0.0400(18) 0.093(3) 0.060(2) 0.003(2) -0.0010(15) -0.0239(19)
C11 0.0306(16) 0.074(2) 0.105(3) 0.008(2) 0.0133(18) -0.0036(16)
C15 0.126(5) 0.078(3) 0.173(6) -0.038(4) 0.062(4) -0.046(3)
O1 0.0477(12) 0.0595(14) 0.0523(13) -0.0084(11) 0.0058(10) -0.0061(11)
O2 0.0518(14) 0.0909(19) 0.0541(14) -0.0183(13) 0.0092(11) 0.0015(13)
C17 0.118(4) 0.121(5) 0.086(3) -0.029(3) 0.030(3) 0.013(4)
C16 0.095(4) 0.193(8) 0.302(11) -0.179(8) 0.100(6) -0.059(5)
C18 0.131(5) 0.083(4) 0.119(5) -0.016(3) -0.011(4) -0.019(3)
P1 0.0498(5) 0.0588(5) 0.0754(6) 0.0103(5) 0.0002(4) 0.0045(4)
F1 0.077(3) 0.136(5) 0.150(7) -0.015(5) 0.034(3) -0.023(3)
F2 0.099(5) 0.150(7) 0.263(13) 0.108(8) 0.088(7) 0.046(5)
F3 0.170(8) 0.071(3) 0.129(5) -0.017(3) 0.039(5) -0.005(4)
F4 0.366(19) 0.057(3) 0.209(10) -0.020(4) 0.165(11) -0.006(6)
F5 0.235(11) 0.196(8) 0.071(4) 0.014(5) -0.062(5) 0.001(8)
F6 0.135(6) 0.243(10) 0.149(8) 0.088(8) -0.038(5) 0.036(7)
F1A 0.135(10) 0.114(9) 0.190(15) 0.005(9) 0.006(9) 0.080(8)
F2A 0.108(8) 0.116(9) 0.195(14) -0.021(8) -0.053(9) 0.051(7)
F3A 0.157(12) 0.126(9) 0.113(8) -0.027(6) -0.073(8) -0.053(8)
F4A 0.073(5) 0.115(8) 0.192(12) 0.036(8) -0.027(6) -0.050(5)
F5A 0.186(14) 0.091(7) 0.085(6) -0.004(5) 0.037(7) -0.047(8)
F6A 0.26(2) 0.209(15) 0.088(8) 0.073(9) 0.082(13) 0.069(19)

loop_
_atom_type_symbol
_atom_type_description
_atom_type_scat_dispersion_real
_atom_type_scat_dispersion_imag
_atom_type_scat_source
C C 0.0033 0.0016 'International Tables Vol C Tables 4.2.6.8 and 6.1.1.4'
H H 0.0000 0.0000 'International Tables Vol C Tables 4.2.6.8 and 6.1.1.4'
N N 0.0061 0.0033 'International Tables Vol C Tables 4.2.6.8 and 6.1.1.4'
O O 0.0106 0.0060 'International Tables Vol C Tables 4.2.6.8 and 6.1.1.4'
F F 0.0171 0.0103 'International Tables Vol C Tables 4.2.6.8 and 6.1.1.4'
P P 0.1023 0.0942 'International Tables Vol C Tables 4.2.6.8 and 6.1.1.4'
Ru Ru -1.2594 0.8363 'International Tables Vol C Tables 4.2.6.8 and 6.1.1.4'

loop_
_geom_angle_atom_site_label_1
_geom_angle_atom_site_label_2
_geom_angle_atom_site_label_3
_geom_angle
_geom_angle_site_symmetry_1
_geom_angle_site_symmetry_3
_geom_angle_publ_flag
O1 Ru1 N1 82.41(10) . . ?
O1 Ru1 N3 83.56(10) . . ?
N1 Ru1 N3 84.13(10) . . ?
O1 Ru1 C13 146.81(19) . . ?
N1 Ru1 C13 130.40(19) . . ?
N3 Ru1 C13 93.90(14) . . ?
O1 Ru1 C14 109.22(16) . . ?
N1 Ru1 C14 168.19(16) . . ?
N3 Ru1 C14 98.87(15) . . ?
C13 Ru1 C14 38.3(2) . . ?
O1 Ru1 C11 125.17(14) . . ?
N1 Ru1 C11 92.42(13) . . ?
N3 Ru1 C11 150.45(15) . . ?
C13 Ru1 C11 66.26(19) . . ?
C14 Ru1 C11 79.31(17) . . ?
O1 Ru1 C10 94.93(13) . . ?
N1 Ru1 C10 111.15(14) . . ?
N3 Ru1 C10 164.37(14) . . ?
C13 Ru1 C10 78.83(16) . . ?
C14 Ru1 C10 66.86(17) . . ?
C11 Ru1 C10 37.01(17) . . ?
O1 Ru1 C9 86.96(13) . . ?
N1 Ru1 C9 146.05(15) . . ?
N3 Ru1 C9 126.65(15) . . ?
C13 Ru1 C9 68.07(19) . . ?
C14 Ru1 C9 37.14(18) . . ?
C11 Ru1 C9 67.87(17) . . ?
C10 Ru1 C9 37.77(17) . . ?
O1 Ru1 C12 161.97(14) . . ?
N1 Ru1 C12 99.57(16) . . ?
N3 Ru1 C12 114.45(14) . . ?
C13 Ru1 C12 37.3(2) . . ?
C14 Ru1 C12 68.76(19) . . ?
C11 Ru1 C12 37.17(17) . . ?
C10 Ru1 C12 67.54(16) . . ?
C9 Ru1 C12 81.50(16) . . ?
C6 N3 N4 105.1(3) . . ?
C6 N3 Ru1 135.6(2) . . ?
N4 N3 Ru1 119.12(19) . . ?
C1 N1 N2 105.3(3) . . ?
C1 N1 Ru1 135.2(2) . . ?
N2 N1 Ru1 119.47(19) . . ?
C4 N4 N3 111.4(3) . . ?
C4 N4 C7 129.5(3) . . ?
N3 N4 C7 119.1(2) . . ?
C3 N2 N1 110.9(3) . . ?
C3 N2 C7 130.0(3) . . ?
N1 N2 C7 118.4(2) . . ?
O2 C8 O1 126.2(3) . . ?
O2 C8 C7 117.9(3) . . ?
O1 C8 C7 115.7(3) . . ?
N2 C3 C2 107.0(3) . . ?
N3 C6 C5 110.4(3) . . ?
N2 C7 N4 109.3(2) . . ?
N2 C7 C8 108.8(2) . . ?
N4 C7 C8 111.8(3) . . ?
N4 C4 C5 107.0(3) . . ?
N1 C1 C2 110.8(3) . . ?
C3 C2 C1 106.1(3) . . ?
C9 C14 C13 120.4(4) . . ?
C9 C14 Ru1 72.4(2) . . ?
C13 C14 Ru1 70.6(2) . . ?
C11 C12 C13 115.8(4) . . ?
C11 C12 C16 122.0(7) . . ?
C13 C12 C16 122.2(6) . . ?
C11 C12 Ru1 70.0(2) . . ?
C13 C12 Ru1 69.5(2) . . ?
C16 C12 Ru1 130.8(3) . . ?
C12 C13 C14 122.5(4) . . ?
C12 C13 Ru1 73.2(2) . . ?
C14 C13 Ru1 71.1(2) . . ?
C4 C5 C6 106.0(3) . . ?
C14 C9 C10 117.3(4) . . ?
C14 C9 C15 121.6(5) . . ?
C10 C9 C15 121.0(5) . . ?
C14 C9 Ru1 70.4(2) . . ?
C10 C9 Ru1 70.6(2) . . ?
C15 C9 Ru1 126.0(3) . . ?
C11 C10 C9 121.3(4) . . ?
C11 C10 Ru1 71.2(2) . . ?
C9 C10 Ru1 71.7(2) . . ?
C10 C11 C12 122.8(4) . . ?
C10 C11 Ru1 71.8(2) . . ?
C12 C11 Ru1 72.9(2) . . ?
C8 O1 Ru1 123.6(2) . . ?
C18 C16 C17 124.7(6) . . ?
C18 C16 C12 118.7(6) . . ?
C17 C16 C12 113.5(5) . . ?
F4 P1 F5 95.3(7) . . ?
F4 P1 F2 94.1(6) . . ?
F5 P1 F2 87.6(5) . . ?
F4 P1 F6 86.5(7) . . ?
F5 P1 F6 175.4(6) . . ?
F2 P1 F6 88.1(5) . . ?
F6A P1 F1A 93.2(3) . . ?
F4 P1 F3A 125.1(7) . . ?
F6A P1 F3A 91.9(3) . . ?
F1A P1 F3A 98.2(3) . . ?
F4 P1 F3 176.4(4) . . ?
F5 P1 F3 85.8(4) . . ?
F2 P1 F3 89.4(5) . . ?
F6 P1 F3 92.6(5) . . ?
F4 P1 F1 88.1(5) . . ?
F5 P1 F1 98.8(5) . . ?
F2 P1 F1 173.1(5) . . ?
F6 P1 F1 85.4(4) . . ?
F3 P1 F1 88.4(4) . . ?
F6A P1 F4A 95.8(3) . . ?
F1A P1 F4A 84.8(3) . . ?
F3A P1 F4A 171.6(4) . . ?
F6A P1 F2A 94.4(3) . . ?
F1A P1 F2A 168.7(4) . . ?
F3A P1 F2A 89.9(3) . . ?
F4A P1 F2A 86.1(3) . . ?
F6A P1 F5A 175.2(4) . . ?
F1A P1 F5A 90.1(2) . . ?
F3A P1 F5A 84.1(2) . . ?
F4A P1 F5A 88.1(3) . . ?
F2A P1 F5A 82.8(2) . . ?

loop_
_geom_bond_atom_site_label_1
_geom_bond_atom_site_label_2
_geom_bond_distance
_geom_bond_site_symmetry_2
_geom_bond_publ_flag
Ru1 O1 2.093(2) . ?
Ru1 N1 2.097(3) . ?
Ru1 N3 2.098(3) . ?
Ru1 C13 2.158(4) . ?
Ru1 C14 2.165(4) . ?
Ru1 C11 2.169(4) . ?
Ru1 C10 2.176(3) . ?
Ru1 C9 2.190(4) . ?
Ru1 C12 2.206(4) . ?
N3 C6 1.330(4) . ?
N3 N4 1.358(4) . ?
N1 C1 1.324(4) . ?
N1 N2 1.359(3) . ?
N4 C4 1.340(4) . ?
N4 C7 1.452(4) . ?
N2 C3 1.351(4) . ?
N2 C7 1.448(4) . ?
C8 O2 1.214(4) . ?
C8 O1 1.279(4) . ?
C8 C7 1.547(5) . ?
C3 C2 1.354(5) . ?
C6 C5 1.389(6) . ?
C4 C5 1.358(6) . ?
C1 C2 1.386(5) . ?
C14 C9 1.387(7) . ?
C14 C13 1.418(7) . ?
C12 C11 1.395(6) . ?
C12 C13 1.397(8) . ?
C12 C16 1.500(7) . ?
C9 C10 1.413(6) . ?
C9 C15 1.499(6) . ?
C10 C11 1.379(6) . ?
C17 C16 1.451(7) . ?
C16 C18 1.431(9) . ?
P1 F4 1.473(6) . ?
P1 F5 1.479(6) . ?
P1 F6A 1.512(5) . ?
P1 F2 1.520(6) . ?
P1 F6 1.546(7) . ?
P1 F1A 1.546(5) . ?
P1 F3A 1.570(6) . ?
P1 F3 1.583(6) . ?
P1 F1 1.600(5) . ?
P1 F4A 1.646(6) . ?
P1 F2A 1.710(5) . ?
P1 F5A 1.714(5) . ?
